data_4341678
loop_
_publ_author_name
'Pettinari, Riccardo'
'Marchetti, Fabio'
'Pettinari, Claudio'
'Petrini, Agnese'
'Scopelliti, Rosario'
'Clavel, Catherine M.'
'Dyson, Paul J.'

_publ_section_title
;
 Synthesis, Structure, and Antiproliferative Activity of Ruthenium(II)
 Arene Complexes with N,O-Chelating Pyrazolone-Based \b-Ketoamine Ligands.
;
_journal_name_full 'Inorganic chemistry'
_journal_page_first 141120142422003
_journal_paper_doi 10.1021/ic502274b
_journal_year 2014
_chemical_formula_moiety 'C27 H21 N3 O'
_chemical_formula_sum 'C27 H21 N3 O'
_chemical_formula_weight 403.47
_space_group_IT_number 14
_symmetry_cell_setting monoclinic
_symmetry_space_group_name_Hall '-P 2yn'
_symmetry_space_group_name_H-M 'P 1 21/n 1'
_atom_sites_solution_hydrogens geom
_atom_sites_solution_primary direct
_atom_sites_solution_secondary difmap
_audit_creation_method SHELXL-97
_audit_update_record
;
2013-01-11 # Formatted by publCIF
;
_cell_angle_alpha 90.00
_cell_angle_beta 105.92(2)
_cell_angle_gamma 90.00
_cell_formula_units_Z 4
_cell_length_a 9.924(5)
_cell_length_b 18.158(6)
_cell_length_c 11.927(4)
_cell_measurement_reflns_used 510
_cell_measurement_temperature 140(2)
_cell_measurement_theta_max 20
_cell_measurement_theta_min 3
_cell_volume 2066.8(14)
_computing_cell_refinement 'automar, marresearch, 2010'
_computing_data_collection 'marmux - Micro-beam system, marresearch, 2010'
_computing_data_reduction 'automar, marresearch, 2010'
_computing_molecular_graphics 'Bruker SHELXTL'
_computing_publication_material 'Bruker SHELXTL'
_computing_structure_refinement 'SHELXL-97 (Sheldrick, 1997)'
_computing_structure_solution 'SHELXS-97 (Sheldrick, 1990)'
_diffrn_ambient_temperature 140(2)
_diffrn_measured_fraction_theta_full 0.977
_diffrn_measured_fraction_theta_max 0.977
_diffrn_measurement_device_type marmux
_diffrn_measurement_method '\p scans'
_diffrn_radiation_monochromator graphite
_diffrn_radiation_source 'fine-focus sealed tube'
_diffrn_radiation_type MoK\a
_diffrn_radiation_wavelength 0.71073
_diffrn_reflns_av_R_equivalents 0.0480
_diffrn_reflns_av_sigmaI/netI 0.1252
_diffrn_reflns_limit_h_max 12
_diffrn_reflns_limit_h_min -12
_diffrn_reflns_limit_k_max 23
_diffrn_reflns_limit_k_min -23
_diffrn_reflns_limit_l_max 15
_diffrn_reflns_limit_l_min -15
_diffrn_reflns_number 8866
_diffrn_reflns_theta_full 27.67
_diffrn_reflns_theta_max 27.67
_diffrn_reflns_theta_min 2.10
_exptl_absorpt_coefficient_mu 0.080
_exptl_absorpt_correction_type none
_exptl_crystal_colour yellow
_exptl_crystal_density_diffrn 1.297
_exptl_crystal_density_method 'not measured'
_exptl_crystal_description prismatic
_exptl_crystal_F_000 848
_exptl_crystal_size_max 0.38
_exptl_crystal_size_mid 0.22
_exptl_crystal_size_min 0.20
_refine_diff_density_max 0.255
_refine_diff_density_min -0.293
_refine_diff_density_rms 0.073
_refine_ls_extinction_coef 0.056(8)
_refine_ls_extinction_expression Fc^*^=kFc[1+0.001xFc^2^\l^3^/sin(2\q)]^-1/4^
_refine_ls_extinction_method SHELXL
_refine_ls_goodness_of_fit_ref 1.091
_refine_ls_hydrogen_treatment mixed
_refine_ls_matrix_type full
_refine_ls_number_parameters 285
_refine_ls_number_reflns 4717
_refine_ls_number_restraints 0
_refine_ls_restrained_S_all 1.091
_refine_ls_R_factor_all 0.0739
_refine_ls_R_factor_gt 0.0528
_refine_ls_shift/su_max 0.000
_refine_ls_shift/su_mean 0.000
_refine_ls_structure_factor_coef Fsqd
_refine_ls_weighting_details 'calc w=1/[\s^2^(Fo^2^)+(0.0420P)^2^+0.7082P] where P=(Fo^2^+2Fc^2^)/3'
_refine_ls_weighting_scheme calc
_refine_ls_wR_factor_gt 0.1265
_refine_ls_wR_factor_ref 0.1379
_reflns_number_gt 3561
_reflns_number_total 4717
_reflns_threshold_expression >2sigma(I)
_cod_data_source_file ic502274b_si_002.cif
_cod_data_source_block HL_ph_naph
_cod_original_sg_symbol_H-M 'P 21/n'
_cod_database_code 4341678

loop_
_symmetry_equiv_pos_as_xyz
'x, y, z'
'-x+1/2, y+1/2, -z+1/2'
'-x, -y, -z'
'x-1/2, -y-1/2, z-1/2'

loop_
_atom_site_label
_atom_site_type_symbol
_atom_site_fract_x
_atom_site_fract_y
_atom_site_fract_z
_atom_site_U_iso_or_equiv
_atom_site_adp_type
_atom_site_occupancy
_atom_site_symmetry_multiplicity
_atom_site_calc_flag
_atom_site_refinement_flags
O1 O 0.69605(12) 0.49508(7) 0.39237(10) 0.0348(3) Uani 1 1 d .
N1 N 0.65835(14) 0.39680(7) 0.50847(11) 0.0273(3) Uani 1 1 d .
N2 N 0.54469(14) 0.35269(8) 0.51602(12) 0.0289(3) Uani 1 1 d .
N3 N 0.45875(15) 0.52329(8) 0.22301(12) 0.0297(3) Uani 1 1 d .
H3 H 0.548(3) 0.5345(13) 0.278(2) 0.056(6) Uiso 1 1 d .
C1 C 0.62000(17) 0.44615(9) 0.41761(14) 0.0279(4) Uani 1 1 d .
C2 C 0.43757(17) 0.37153(9) 0.42902(14) 0.0274(3) Uani 1 1 d .
C3 C 0.47514(17) 0.42868(9) 0.35940(14) 0.0271(3) Uani 1 1 d .
C4 C 0.79046(16) 0.38631(9) 0.59149(13) 0.0258(3) Uani 1 1 d .
C5 C 0.90921(17) 0.42444(9) 0.58263(14) 0.0299(4) Uani 1 1 d .
H5 H 0.9024 0.4589 0.5213 0.036 Uiso 1 1 calc R
C6 C 1.03762(18) 0.41192(9) 0.66367(15) 0.0326(4) Uani 1 1 d .
H6 H 1.1183 0.4378 0.6573 0.039 Uiso 1 1 calc R
C7 C 1.04897(18) 0.36184(9) 0.75402(15) 0.0318(4) Uani 1 1 d .
H7 H 1.1368 0.3534 0.8093 0.038 Uiso 1 1 calc R
C8 C 0.93051(18) 0.32436(9) 0.76231(14) 0.0310(4) Uani 1 1 d .
H8 H 0.9379 0.2900 0.8238 0.037 Uiso 1 1 calc R
C9 C 0.80099(17) 0.33604(9) 0.68245(14) 0.0286(4) Uani 1 1 d .
H9 H 0.7205 0.3102 0.6895 0.034 Uiso 1 1 calc R
C10 C 0.29731(18) 0.33789(10) 0.42101(15) 0.0344(4) Uani 1 1 d .
H10A H 0.3057 0.3034 0.4858 0.052 Uiso 1 1 calc R
H10B H 0.2641 0.3115 0.3469 0.052 Uiso 1 1 calc R
H10C H 0.2304 0.3768 0.4251 0.052 Uiso 1 1 calc R
C11 C 0.40030(16) 0.46359(9) 0.25676(14) 0.0268(3) Uani 1 1 d .
C12 C 0.26129(17) 0.43598(9) 0.18825(13) 0.0267(3) Uani 1 1 d .
C13 C 0.24869(18) 0.36534(9) 0.13956(14) 0.0308(4) Uani 1 1 d .
H13 H 0.3296 0.3355 0.1483 0.037 Uiso 1 1 calc R
C14 C 0.11810(19) 0.33890(10) 0.07862(15) 0.0341(4) Uani 1 1 d .
H14 H 0.1097 0.2912 0.0446 0.041 Uiso 1 1 calc R
C15 C -0.00001(19) 0.38186(10) 0.06732(15) 0.0352(4) Uani 1 1 d .
H15 H -0.0896 0.3634 0.0265 0.042 Uiso 1 1 calc R
C16 C 0.01219(18) 0.45194(10) 0.11559(16) 0.0356(4) Uani 1 1 d .
H16 H -0.0692 0.4812 0.1081 0.043 Uiso 1 1 calc R
C17 C 0.14286(17) 0.47942(9) 0.17471(15) 0.0309(4) Uani 1 1 d .
H17 H 0.1512 0.5279 0.2059 0.037 Uiso 1 1 calc R
C18 C 0.42460(16) 0.56333(9) 0.11646(14) 0.0286(4) Uani 1 1 d .
C19 C 0.35768(17) 0.53263(10) 0.01071(14) 0.0319(4) Uani 1 1 d .
H19 H 0.3232 0.4836 0.0071 0.038 Uiso 1 1 calc R
C20 C 0.34000(18) 0.57378(11) -0.09291(15) 0.0348(4) Uani 1 1 d .
H20 H 0.2916 0.5526 -0.1656 0.042 Uiso 1 1 calc R
C21 C 0.39173(18) 0.64363(11) -0.08970(15) 0.0353(4) Uani 1 1 d .
H21 H 0.3809 0.6701 -0.1603 0.042 Uiso 1 1 calc R
C22 C 0.46157(18) 0.67711(10) 0.01821(15) 0.0324(4) Uani 1 1 d .
C23 C 0.5163(2) 0.74984(10) 0.02433(17) 0.0400(4) Uani 1 1 d .
H23 H 0.5075 0.7768 -0.0456 0.048 Uiso 1 1 calc R
C24 C 0.5812(2) 0.78150(11) 0.12868(18) 0.0444(5) Uani 1 1 d .
H24 H 0.6179 0.8300 0.1310 0.053 Uiso 1 1 calc R
C25 C 0.5938(2) 0.74274(10) 0.23256(17) 0.0410(4) Uani 1 1 d .
H25 H 0.6381 0.7655 0.3050 0.049 Uiso 1 1 calc R
C26 C 0.54292(18) 0.67244(10) 0.23111(15) 0.0337(4) Uani 1 1 d .
H26 H 0.5521 0.6470 0.3024 0.040 Uiso 1 1 calc R
C27 C 0.47667(17) 0.63736(9) 0.12391(14) 0.0291(4) Uani 1 1 d .

loop_
_atom_site_aniso_label
_atom_site_aniso_U_11
_atom_site_aniso_U_22
_atom_site_aniso_U_33
_atom_site_aniso_U_23
_atom_site_aniso_U_13
_atom_site_aniso_U_12
O1 0.0306(6) 0.0355(7) 0.0347(7) 0.0092(5) 0.0031(5) -0.0081(5)
N1 0.0245(7) 0.0278(7) 0.0278(7) 0.0035(5) 0.0042(6) -0.0035(5)
N2 0.0265(7) 0.0286(7) 0.0306(7) 0.0029(5) 0.0061(6) -0.0045(5)
N3 0.0282(7) 0.0310(7) 0.0267(7) 0.0051(6) 0.0022(6) -0.0038(6)
C1 0.0290(8) 0.0270(8) 0.0272(8) 0.0012(6) 0.0069(6) -0.0025(6)
C2 0.0284(8) 0.0254(8) 0.0276(8) -0.0001(6) 0.0064(6) -0.0009(6)
C3 0.0268(8) 0.0262(8) 0.0272(8) 0.0015(6) 0.0052(6) -0.0003(6)
C4 0.0264(8) 0.0249(8) 0.0249(8) -0.0022(6) 0.0050(6) 0.0008(6)
C5 0.0295(8) 0.0293(8) 0.0304(8) 0.0011(6) 0.0071(7) -0.0016(6)
C6 0.0287(9) 0.0332(9) 0.0350(9) -0.0018(7) 0.0071(7) -0.0027(7)
C7 0.0289(8) 0.0328(9) 0.0296(9) -0.0022(7) 0.0011(7) 0.0031(7)
C8 0.0339(9) 0.0294(8) 0.0271(8) 0.0010(6) 0.0042(7) 0.0019(7)
C9 0.0307(8) 0.0265(8) 0.0275(8) -0.0014(6) 0.0062(7) -0.0027(6)
C10 0.0297(9) 0.0379(9) 0.0344(9) 0.0048(7) 0.0070(7) -0.0054(7)
C11 0.0267(8) 0.0269(8) 0.0270(8) -0.0011(6) 0.0074(6) -0.0002(6)
C12 0.0287(8) 0.0268(8) 0.0230(7) 0.0023(6) 0.0046(6) -0.0013(6)
C13 0.0304(9) 0.0270(8) 0.0326(9) 0.0003(7) 0.0047(7) 0.0033(7)
C14 0.0385(10) 0.0282(8) 0.0311(9) -0.0024(7) 0.0022(7) -0.0030(7)
C15 0.0296(9) 0.0378(10) 0.0331(9) -0.0014(7) 0.0003(7) -0.0052(7)
C16 0.0264(8) 0.0371(9) 0.0408(10) -0.0043(8) 0.0051(7) 0.0023(7)
C17 0.0311(9) 0.0283(8) 0.0316(8) -0.0032(7) 0.0057(7) 0.0020(7)
C18 0.0249(8) 0.0324(8) 0.0278(8) 0.0046(6) 0.0062(6) 0.0019(6)
C19 0.0267(8) 0.0360(9) 0.0309(8) 0.0033(7) 0.0044(7) 0.0011(7)
C20 0.0276(8) 0.0474(10) 0.0279(8) 0.0032(7) 0.0048(7) 0.0033(7)
C21 0.0307(9) 0.0448(10) 0.0305(9) 0.0108(7) 0.0086(7) 0.0069(8)
C22 0.0300(9) 0.0355(9) 0.0333(9) 0.0076(7) 0.0115(7) 0.0061(7)
C23 0.0467(11) 0.0346(10) 0.0424(10) 0.0122(8) 0.0185(9) 0.0020(8)
C24 0.0554(12) 0.0325(10) 0.0494(11) 0.0043(8) 0.0214(10) -0.0049(9)
C25 0.0487(11) 0.0360(10) 0.0403(10) -0.0017(8) 0.0155(9) -0.0077(8)
C26 0.0373(9) 0.0333(9) 0.0322(9) 0.0020(7) 0.0122(7) -0.0019(7)
C27 0.0263(8) 0.0324(9) 0.0297(8) 0.0047(7) 0.0094(7) 0.0028(7)

loop_
_atom_type_symbol
_atom_type_description
_atom_type_scat_dispersion_real
_atom_type_scat_dispersion_imag
_atom_type_scat_source
C C 0.0033 0.0016 'International Tables Vol C Tables 4.2.6.8 and 6.1.1.4'
H H 0.0000 0.0000 'International Tables Vol C Tables 4.2.6.8 and 6.1.1.4'
N N 0.0061 0.0033 'International Tables Vol C Tables 4.2.6.8 and 6.1.1.4'
O O 0.0106 0.0060 'International Tables Vol C Tables 4.2.6.8 and 6.1.1.4'

loop_
_geom_angle_atom_site_label_1
_geom_angle_atom_site_label_2
_geom_angle_atom_site_label_3
_geom_angle
C1 N1 N2 111.57(13)
C1 N1 C4 129.64(13)
N2 N1 C4 118.78(13)
C2 N2 N1 106.93(13)
C11 N3 C18 131.62(14)
C11 N3 H3 110.9(14)
C18 N3 H3 116.5(14)
O1 C1 N1 126.52(15)
O1 C1 C3 128.52(15)
N1 C1 C3 104.97(13)
N2 C2 C3 111.24(14)
N2 C2 C10 118.77(15)
C3 C2 C10 129.75(15)
C11 C3 C2 132.24(15)
C11 C3 C1 122.62(15)
C2 C3 C1 105.13(13)
C5 C4 C9 119.81(15)
C5 C4 N1 121.14(14)
C9 C4 N1 119.04(14)
C6 C5 C4 119.88(16)
C6 C5 H5 120.1
C4 C5 H5 120.1
C5 C6 C7 120.63(16)
C5 C6 H6 119.7
C7 C6 H6 119.7
C8 C7 C6 119.12(16)
C8 C7 H7 120.4
C6 C7 H7 120.4
C7 C8 C9 121.29(16)
C7 C8 H8 119.4
C9 C8 H8 119.4
C8 C9 C4 119.27(15)
C8 C9 H9 120.4
C4 C9 H9 120.4
C2 C10 H10A 109.5
C2 C10 H10B 109.5
H10A C10 H10B 109.5
C2 C10 H10C 109.5
H10A C10 H10C 109.5
H10B C10 H10C 109.5
N3 C11 C3 117.36(14)
N3 C11 C12 121.36(14)
C3 C11 C12 121.28(14)
C17 C12 C13 119.76(15)
C17 C12 C11 120.11(15)
C13 C12 C11 120.12(15)
C14 C13 C12 119.95(16)
C14 C13 H13 120.0
C12 C13 H13 120.0
C15 C14 C13 120.07(16)
C15 C14 H14 120.0
C13 C14 H14 120.0
C14 C15 C16 120.08(16)
C14 C15 H15 120.0
C16 C15 H15 120.0
C17 C16 C15 120.22(16)
C17 C16 H16 119.9
C15 C16 H16 119.9
C12 C17 C16 119.89(16)
C12 C17 H17 120.1
C16 C17 H17 120.1
C19 C18 N3 123.40(16)
C19 C18 C27 120.86(15)
N3 C18 C27 115.49(14)
C18 C19 C20 120.12(17)
C18 C19 H19 119.9
C20 C19 H19 119.9
C21 C20 C19 120.74(17)
C21 C20 H20 119.6
C19 C20 H20 119.6
C20 C21 C22 120.63(16)
C20 C21 H21 119.7
C22 C21 H21 119.7
C21 C22 C23 121.91(16)
C21 C22 C27 119.45(16)
C23 C22 C27 118.63(16)
C24 C23 C22 121.13(17)
C24 C23 H23 119.4
C22 C23 H23 119.4
C23 C24 C25 120.11(18)
C23 C24 H24 119.9
C25 C24 H24 119.9
C26 C25 C24 120.90(18)
C26 C25 H25 119.6
C24 C25 H25 119.6
C25 C26 C27 120.50(16)
C25 C26 H26 119.7
C27 C26 H26 119.7
C26 C27 C22 118.71(16)
C26 C27 C18 123.16(15)
C22 C27 C18 118.13(15)

loop_
_geom_bond_atom_site_label_1
_geom_bond_atom_site_label_2
_geom_bond_distance
O1 C1 1.255(2)
N1 C1 1.377(2)
N1 N2 1.4064(19)
N1 C4 1.422(2)
N2 C2 1.311(2)
N3 C11 1.342(2)
N3 C18 1.422(2)
N3 H3 0.97(2)
C1 C3 1.450(2)
C2 C3 1.441(2)
C2 C10 1.499(2)
C3 C11 1.398(2)
C4 C5 1.396(2)
C4 C9 1.400(2)
C5 C6 1.391(2)
C5 H5 0.9500
C6 C7 1.391(2)
C6 H6 0.9500
C7 C8 1.385(2)
C7 H7 0.9500
C8 C9 1.390(2)
C8 H8 0.9500
C9 H9 0.9500
C10 H10A 0.9800
C10 H10B 0.9800
C10 H10C 0.9800
C11 C12 1.485(2)
C12 C17 1.388(2)
C12 C13 1.399(2)
C13 C14 1.386(2)
C13 H13 0.9500
C14 C15 1.383(3)
C14 H14 0.9500
C15 C16 1.388(3)
C15 H15 0.9500
C16 C17 1.388(2)
C16 H16 0.9500
C17 H17 0.9500
C18 C19 1.372(2)
C18 C27 1.434(2)
C19 C20 1.413(2)
C19 H19 0.9500
C20 C21 1.365(3)
C20 H20 0.9500
C21 C22 1.420(3)
C21 H21 0.9500
C22 C23 1.422(3)
C22 C27 1.425(2)
C23 C24 1.362(3)
C23 H23 0.9500
C24 C25 1.400(3)
C24 H24 0.9500
C25 C26 1.371(3)
C25 H25 0.9500
C26 C27 1.418(2)
C26 H26 0.9500

loop_
_geom_hbond_atom_site_label_D
_geom_hbond_atom_site_label_H
_geom_hbond_atom_site_label_A
_geom_hbond_distance_DH
_geom_hbond_distance_HA
_geom_hbond_distance_DA
_geom_hbond_angle_DHA
N3 H3 O1 0.97(2) 1.85(2) 2.698(2) 144(2)

loop_
_geom_torsion_atom_site_label_1
_geom_torsion_atom_site_label_2
_geom_torsion_atom_site_label_3
_geom_torsion_atom_site_label_4
_geom_torsion
C1 N1 N2 C2 2.40(18)
C4 N1 N2 C2 -178.36(13)
N2 N1 C1 O1 176.18(16)
C4 N1 C1 O1 -3.0(3)
N2 N1 C1 C3 -3.94(17)
C4 N1 C1 C3 176.93(15)
N1 N2 C2 C3 0.28(18)
N1 N2 C2 C10 -174.70(14)
N2 C2 C3 C11 176.58(17)
C10 C2 C3 C11 -9.1(3)
N2 C2 C3 C1 -2.63(18)
C10 C2 C3 C1 171.64(17)
O1 C1 C3 C11 4.4(3)
N1 C1 C3 C11 -175.45(15)
O1 C1 C3 C2 -176.26(17)
N1 C1 C3 C2 3.86(17)
C1 N1 C4 C5 -6.0(2)
N2 N1 C4 C5 174.91(14)
C1 N1 C4 C9 174.86(16)
N2 N1 C4 C9 -4.2(2)
C9 C4 C5 C6 0.5(2)
N1 C4 C5 C6 -178.65(14)
C4 C5 C6 C7 -0.2(3)
C5 C6 C7 C8 0.1(3)
C6 C7 C8 C9 -0.2(3)
C7 C8 C9 C4 0.4(2)
C5 C4 C9 C8 -0.6(2)
N1 C4 C9 C8 178.56(14)
C18 N3 C11 C3 167.66(16)
C18 N3 C11 C12 -12.7(3)
C2 C3 C11 N3 169.83(17)
C1 C3 C11 N3 -11.1(2)
C2 C3 C11 C12 -9.8(3)
C1 C3 C11 C12 169.30(15)
N3 C11 C12 C17 -63.2(2)
C3 C11 C12 C17 116.42(18)
N3 C11 C12 C13 118.41(18)
C3 C11 C12 C13 -62.0(2)
C17 C12 C13 C14 -0.3(2)
C11 C12 C13 C14 178.06(15)
C12 C13 C14 C15 -0.9(3)
C13 C14 C15 C16 0.9(3)
C14 C15 C16 C17 0.4(3)
C13 C12 C17 C16 1.6(2)
C11 C12 C17 C16 -176.76(15)
C15 C16 C17 C12 -1.7(3)
C11 N3 C18 C19 -26.6(3)
C11 N3 C18 C27 159.14(17)
N3 C18 C19 C20 -173.52(15)
C27 C18 C19 C20 0.4(2)
C18 C19 C20 C21 1.5(3)
C19 C20 C21 C22 -1.5(3)
C20 C21 C22 C23 -179.88(17)
C20 C21 C22 C27 -0.4(3)
C21 C22 C23 C24 179.01(18)
C27 C22 C23 C24 -0.5(3)
C22 C23 C24 C25 -0.6(3)
C23 C24 C25 C26 0.8(3)
C24 C25 C26 C27 0.2(3)
C25 C26 C27 C22 -1.2(3)
C25 C26 C27 C18 178.35(17)
C21 C22 C27 C26 -178.11(15)
C23 C22 C27 C26 1.4(2)
C21 C22 C27 C18 2.3(2)
C23 C22 C27 C18 -178.25(16)
C19 C18 C27 C26 178.12(16)
N3 C18 C27 C26 -7.5(2)
C19 C18 C27 C22 -2.3(2)
N3 C18 C27 C22 172.11(14)
